data_7104407
loop_
_publ_author_name
'Casati, Nicola'
'Macchi, Piero'
'Sironi, Angelo'

_publ_section_title
;
 Hydrogen migration in oxalic acid di-hydrate at high pressure?
;
_journal_issue 19
_journal_name_full 'Chemical communications (Cambridge, England)'
_journal_page_first 2679
_journal_page_last 2681
_journal_paper_doi 10.1039/b823458b
_journal_volume 34
_journal_year 2009
_chemical_formula_sum 'C H3 O3'
_chemical_formula_weight 63.03
_chemical_name_common 'oxalic acid dihydrate'
_chemical_name_systematic
;
oxalic acid dihydrate
;
_space_group_IT_number 14
_symmetry_space_group_name_Hall '-P 2yn'
_symmetry_space_group_name_H-M 'P 1 21/n 1'
_atom_sites_solution_hydrogens geom
_atom_sites_solution_primary direct
_atom_sites_solution_secondary difmap
_audit_creation_date 2008-09-26T13:40:15-00:00
_audit_creation_method 'WinGX routine CIF_UPDATE'
_cell_angle_alpha 90.00
_cell_angle_beta 106.303(12)
_cell_angle_gamma 90.00
_cell_formula_units_Z 4
_cell_length_a 6.1169(8)
_cell_length_b 3.6053(6)
_cell_length_c 12.049(3)
_cell_measurement_reflns_used 785
_cell_measurement_temperature 295(2)
_cell_measurement_theta_max 20.8
_cell_measurement_theta_min 4.3
_cell_volume 255.05(8)
_computing_structure_refinement 'SHELXL-97 (Sheldrick, 1997)'
_diffrn_ambient_environment 'collected in a diamond anvil cell'
_diffrn_ambient_pressure 100
_diffrn_ambient_temperature 295(2)
_diffrn_measured_fraction_theta_full 0.575
_diffrn_measured_fraction_theta_max 0.575
_diffrn_radiation_monochromator graphite
_diffrn_radiation_source 'fine-focus sealed tube'
_diffrn_radiation_type MoK\a
_diffrn_radiation_wavelength 0.71069
_diffrn_reflns_av_R_equivalents 0.0756
_diffrn_reflns_av_sigmaI/netI 0.0381
_diffrn_reflns_limit_h_max 7
_diffrn_reflns_limit_h_min -7
_diffrn_reflns_limit_k_max 4
_diffrn_reflns_limit_k_min -4
_diffrn_reflns_limit_l_max 12
_diffrn_reflns_limit_l_min -13
_diffrn_reflns_number 2802
_diffrn_reflns_theta_full 25.05
_diffrn_reflns_theta_max 25.05
_diffrn_reflns_theta_min 4.31
_exptl_absorpt_coefficient_mu 0.174
_exptl_absorpt_correction_T_max 1.0
_exptl_absorpt_correction_T_min 0.8
_exptl_absorpt_correction_type empirical
_exptl_absorpt_process_details
;
DAC absorption corrected with Absorb 6.0 (gaussian)
(R.J. Angel, J. Appl. Cryst. 2004, 37(3), 486)
Crystal absorption corrected with SADABS (empirical)
Area-Detector Absorption Correction,
(Siemens Industrial Automation, Inc.: Madison, WI, 1996)
;
_exptl_crystal_density_diffrn 1.642
_exptl_crystal_density_method 'not measured'
_exptl_crystal_F_000 132
_exptl_crystal_preparation 'mounted in a diamond-anvil cell '
_refine_diff_density_max 0.157
_refine_diff_density_min -0.195
_refine_diff_density_rms 0.061
_refine_ls_extinction_method none
_refine_ls_goodness_of_fit_ref 1.247
_refine_ls_hydrogen_treatment mixed
_refine_ls_matrix_type full
_refine_ls_number_parameters 43
_refine_ls_number_reflns 263
_refine_ls_number_restraints 2
_refine_ls_restrained_S_all 1.241
_refine_ls_R_factor_all 0.0707
_refine_ls_R_factor_gt 0.0555
_refine_ls_shift/su_max 0.000
_refine_ls_shift/su_mean 0.000
_refine_ls_structure_factor_coef Fsqd
_refine_ls_weighting_details 'calc w=1/[\s^2^(Fo^2^)+(0.0707P)^2^+0.0324P] where P=(Fo^2^+2Fc^2^)/3'
_refine_ls_weighting_scheme calc
_refine_ls_wR_factor_gt 0.1257
_refine_ls_wR_factor_ref 0.1325
_reflns_number_gt 214
_reflns_number_total 263
_reflns_threshold_expression >2sigma(I)
_cod_data_source_file B823458B.txt
_cod_data_source_block oxhh50u
_cod_original_sg_symbol_H-M 'P 21/n'
_cod_database_code 7104407

loop_
_symmetry_equiv_pos_as_xyz
'x, y, z'
'-x+1/2, y+1/2, -z+1/2'
'-x, -y, -z'
'x-1/2, -y-1/2, z-1/2'

loop_
_atom_site_label
_atom_site_type_symbol
_atom_site_fract_x
_atom_site_fract_y
_atom_site_fract_z
_atom_site_U_iso_or_equiv
_atom_site_adp_type
_atom_site_occupancy
_atom_site_symmetry_multiplicity
_atom_site_calc_flag
_atom_site_refinement_flags
_atom_site_disorder_assembly
_atom_site_disorder_group
C1 C -0.0450(5) -0.0528(9) 0.0502(4) 0.0362(12) Uani 1 1 d . . .
O1 O -0.2197(4) -0.2312(7) 0.0365(3) 0.0461(11) Uani 1 1 d . . .
O2 O 0.0840(4) 0.0596(7) 0.1487(2) 0.0480(11) Uani 1 1 d . . .
H21 H 0.0106 -0.0117 0.2138 0.072 Uiso 1 1 calc R . .
O3 O -0.0485(4) -0.1141(7) 0.3194(3) 0.0478(11) Uani 1 1 d D . .
H31 H 0.065(6) -0.155(12) 0.393(2) 0.072 Uiso 1 1 d D . .
H32 H -0.133(7) 0.059(10) 0.354(4) 0.072 Uiso 1 1 d D . .

loop_
_atom_site_aniso_label
_atom_site_aniso_U_11
_atom_site_aniso_U_22
_atom_site_aniso_U_33
_atom_site_aniso_U_23
_atom_site_aniso_U_13
_atom_site_aniso_U_12
C1 0.037(3) 0.0371(17) 0.033(3) -0.0005(19) 0.007(3) -0.0017(16)
O1 0.0434(18) 0.0603(16) 0.035(2) -0.0003(14) 0.0126(18) -0.0157(12)
O2 0.0439(18) 0.0666(17) 0.031(2) -0.0031(15) 0.0064(19) -0.0138(12)
O3 0.0411(18) 0.0689(17) 0.034(2) 0.0038(15) 0.0115(17) 0.0100(13)

loop_
_atom_type_symbol
_atom_type_description
_atom_type_scat_dispersion_real
_atom_type_scat_dispersion_imag
_atom_type_scat_source
C C 0.0033 0.0016 'International Tables Vol C Tables 4.2.6.8 and 6.1.1.4'
H H 0.0000 0.0000 'International Tables Vol C Tables 4.2.6.8 and 6.1.1.4'
O O 0.0106 0.0060 'International Tables Vol C Tables 4.2.6.8 and 6.1.1.4'

loop_
_exptl_crystal_id
_exptl_crystal_description
_exptl_crystal_colour
_exptl_crystal_size_max
_exptl_crystal_size_mid
_exptl_crystal_size_min
1 prism colourless 0.11 0.10 0.09
2 prism colourless 0.11 0.09 0.08

loop_
_geom_angle_atom_site_label_1
_geom_angle_atom_site_label_2
_geom_angle_atom_site_label_3
_geom_angle
_geom_angle_site_symmetry_1
_geom_angle_site_symmetry_3
_geom_angle_publ_flag
O1 C1 O2 125.3(4) . . ?
O1 C1 C1 121.8(4) . 3 ?
O2 C1 C1 112.9(3) . 3 ?
C1 O2 H21 109.5 . . ?
H31 O3 H32 92(4) . . ?

loop_
_geom_bond_atom_site_label_1
_geom_bond_atom_site_label_2
_geom_bond_distance
_geom_bond_site_symmetry_2
_geom_bond_publ_flag
C1 O1 1.218(4) . ?
C1 O2 1.292(4) . ?
C1 C1 1.512(8) 3 ?
O2 H21 1.0400 . ?
O3 H31 0.9760(11) . ?
O3 H32 0.9719(11) . ?
